data_4022589
loop_
_publ_author_name
'David Crich'
'Christian Marcus Pedersen'
'Albert A. Bowers'
'Donald J. Wink'

_publ_contact_author_address
; Department of Chemistry (m/c 111)
  University of Illinois at Chicago
  845 W. Taylor Street
  Chicago, Illinois 60607
  USA
;
_publ_contact_author_email dcrich@uic.edu
_publ_contact_author_fax (312)9960431
_publ_contact_author_name 'Dr. David A. Crich'
_publ_contact_author_phone (312)9965189
_publ_section_title
;
 On the Use of 3,5-O-Benzylidene and
 3,5-O-(Di-tert-butylsilylene)-2-O-benzylarabinothiofuranosides and
 Their Sulfoxides as Glycosyl Donors for the Synthesis of
 \b-Arabinofuranosides: Importance of the Activation Method
;
_journal_name_full 'Journal of Organic Chemistry'
_journal_page_first 1553
_journal_page_last 1565
_journal_paper_doi 10.1021/jo061440x
_journal_volume 72
_journal_year 2007
_chemical_formula_sum 'C26 H26 O4 S'
_chemical_formula_weight 434.53
_chemical_name_systematic
; 
p-Cresyl 2-O-benzyl-3,5-di-O-benzylidene-1-thio-/a/-D-arabinofuranoside 

;
_space_group_IT_number 4
_symmetry_cell_setting monoclinic
_symmetry_space_group_name_Hall 'P 2yb'
_symmetry_space_group_name_H-M 'P 1 21 1'
_atom_sites_solution_hydrogens geom
_atom_sites_solution_primary direct
_atom_sites_solution_secondary difmap
_audit_creation_method SHELXL-97
_cell_angle_alpha 90.00
_cell_angle_beta 90.192(2)
_cell_angle_gamma 90.00
_cell_formula_units_Z 2
_cell_length_a 4.7318(5)
_cell_length_b 11.6928(13)
_cell_length_c 20.242(2)
_cell_measurement_temperature 296(2)
_cell_volume 1120.0(2)
_computing_cell_refinement 'Bruker SMART'
_computing_data_collection 'Bruker SMART'
_computing_data_reduction 'Bruker SAINT'
_computing_molecular_graphics 'Bruker SHELXTL'
_computing_publication_material 'Bruker SHELXTL'
_computing_structure_refinement 'SHELXL-97 (Sheldrick, 1997)'
_computing_structure_solution 'SHELXS-97 (Sheldrick, 1990)'
_diffrn_ambient_temperature 296(2)
_diffrn_measured_fraction_theta_full 0.948
_diffrn_measured_fraction_theta_max 0.948
_diffrn_measurement_device_type 'CCD area detector'
_diffrn_measurement_method 'phi and omega scans'
_diffrn_radiation_monochromator graphite
_diffrn_radiation_source 'fine-focus sealed tube'
_diffrn_radiation_type MoK\a
_diffrn_radiation_wavelength 0.71073
_diffrn_reflns_av_R_equivalents 0.0467
_diffrn_reflns_av_sigmaI/netI 0.0744
_diffrn_reflns_limit_h_max 6
_diffrn_reflns_limit_h_min -6
_diffrn_reflns_limit_k_max 15
_diffrn_reflns_limit_k_min -15
_diffrn_reflns_limit_l_max 25
_diffrn_reflns_limit_l_min -26
_diffrn_reflns_number 10537
_diffrn_reflns_theta_full 28.26
_diffrn_reflns_theta_max 28.26
_diffrn_reflns_theta_min 1.01
_exptl_absorpt_coefficient_mu 0.175
_exptl_absorpt_correction_type none
_exptl_crystal_colour colorless
_exptl_crystal_density_diffrn 1.289
_exptl_crystal_density_method 'not measured'
_exptl_crystal_description needle
_exptl_crystal_F_000 460
_exptl_crystal_size_max 0.505
_exptl_crystal_size_mid 0.154
_exptl_crystal_size_min 0.141
_refine_diff_density_max 0.424
_refine_diff_density_min -0.216
_refine_diff_density_rms 0.031
_refine_ls_abs_structure_details 'Flack H D (1983), Acta Cryst. A39, 876-881'
_refine_ls_abs_structure_Flack -0.05(6)
_refine_ls_extinction_method none
_refine_ls_goodness_of_fit_ref 0.856
_refine_ls_hydrogen_treatment mixed
_refine_ls_matrix_type full
_refine_ls_number_parameters 281
_refine_ls_number_reflns 5026
_refine_ls_number_restraints 1
_refine_ls_restrained_S_all 0.856
_refine_ls_R_factor_all 0.0769
_refine_ls_R_factor_gt 0.0462
_refine_ls_shift/su_max 0.001
_refine_ls_shift/su_mean 0.000
_refine_ls_structure_factor_coef Fsqd
_refine_ls_weighting_details 'calc w=1/[\s^2^(Fo^2^)+(0.0278P)^2^+0.0000P] where P=(Fo^2^+2Fc^2^)/3'
_refine_ls_weighting_scheme calc
_refine_ls_wR_factor_gt 0.0752
_refine_ls_wR_factor_ref 0.0823
_reflns_number_gt 3234
_reflns_number_total 5026
_reflns_threshold_expression >2sigma(I)
_cod_data_source_file jo061440xsi20060711_054210.cif
_cod_data_source_block Compound6
_cod_original_sg_symbol_H-M 'P 21'
_cod_database_code 4022589

loop_
_symmetry_equiv_pos_as_xyz
'x, y, z'
'-x, y+1/2, -z'

loop_
_atom_site_label
_atom_site_type_symbol
_atom_site_fract_x
_atom_site_fract_y
_atom_site_fract_z
_atom_site_U_iso_or_equiv
_atom_site_adp_type
_atom_site_occupancy
_atom_site_symmetry_multiplicity
_atom_site_calc_flag
_atom_site_refinement_flags
S1 S 0.18483(13) 0.35571(6) 0.61221(3) 0.0592(2) Uani 1 1 d .
O4 O -0.0609(3) 0.26026(13) 0.72004(7) 0.0512(4) Uani 1 1 d .
O3 O 0.3228(3) 0.41160(12) 0.84394(7) 0.0432(4) Uani 1 1 d .
O5 O 0.3327(3) 0.21777(13) 0.87420(8) 0.0528(4) Uani 1 1 d .
O2 O -0.0586(3) 0.55423(13) 0.73390(8) 0.0531(4) Uani 1 1 d .
C8 C 0.5169(4) 0.3573(2) 0.94788(10) 0.0440(5) Uani 1 1 d .
C2 C 0.1049(5) 0.4532(2) 0.73341(11) 0.0449(6) Uani 1 1 d .
H2 H 0.2985 0.4703 0.7194 0.054 Uiso 1 1 calc R
C1 C -0.0331(5) 0.36714(19) 0.68528(10) 0.0437(5) Uani 1 1 d .
H1 H -0.2212 0.3949 0.6727 0.052 Uiso 1 1 calc R
C14 C -0.0541(5) 0.2912(2) 0.55544(12) 0.0468(6) Uani 1 1 d .
C3 C 0.1086(4) 0.38517(17) 0.79678(10) 0.0397(6) Uani 1 1 d .
H3 H -0.0767 0.3911 0.8180 0.048 Uiso 1 1 calc R
C4 C 0.1466(5) 0.26562(18) 0.77084(11) 0.0430(6) Uani 1 1 d .
H4 H 0.3351 0.2581 0.7514 0.052 Uiso 1 1 calc R
C19 C -0.1529(5) 0.3522(2) 0.50317(11) 0.0551(6) Uani 1 1 d .
H19 H -0.0953 0.4276 0.4976 0.066 Uiso 1 1 calc R
C7 C 0.2969(5) 0.33153(19) 0.89655(11) 0.0446(6) Uani 1 1 d .
H7 H 0.1091 0.3392 0.9164 0.053 Uiso 1 1 calc R
C9 C 0.6159(5) 0.2738(2) 0.98958(13) 0.0612(8) Uani 1 1 d .
H9 H 0.5543 0.1988 0.9842 0.073 Uiso 1 1 calc R
C13 C 0.6103(5) 0.4688(2) 0.95769(12) 0.0597(8) Uani 1 1 d .
H13 H 0.5429 0.5273 0.9308 0.072 Uiso 1 1 calc R
C15 C -0.1406(6) 0.1789(2) 0.56276(13) 0.0614(7) Uani 1 1 d .
H15 H -0.0761 0.1356 0.5983 0.074 Uiso 1 1 calc R
C17 C -0.4266(5) 0.1918(2) 0.46432(12) 0.0529(7) Uani 1 1 d .
C5 C 0.1186(6) 0.1837(2) 0.82770(12) 0.0570(7) Uani 1 1 d .
H5A H -0.0677 0.1891 0.8473 0.068 Uiso 1 1 calc R
H5B H 0.1493 0.1056 0.8132 0.068 Uiso 1 1 calc R
C18 C -0.3374(6) 0.3039(2) 0.45808(13) 0.0602(7) Uani 1 1 d .
H18 H -0.4030 0.3477 0.4229 0.072 Uiso 1 1 calc R
C10 C 0.8052(6) 0.2993(3) 1.03934(14) 0.0706(9) Uani 1 1 d .
H10 H 0.8702 0.2415 1.0671 0.085 Uiso 1 1 calc R
C11 C 0.8985(6) 0.4095(3) 1.04827(13) 0.0685(8) Uani 1 1 d .
H11 H 1.0256 0.4268 1.0820 0.082 Uiso 1 1 calc R
C21 C 0.0544(7) 0.6365(2) 0.77808(14) 0.0856(10) Uani 1 1 d .
H21A H 0.2576 0.6414 0.7725 0.103 Uiso 1 1 calc R
H21B H 0.0164 0.6138 0.8233 0.103 Uiso 1 1 calc R
C22 C -0.0787(6) 0.7517(2) 0.76436(15) 0.0588(7) Uani 1 1 d .
C16 C -0.3233(6) 0.1315(2) 0.51703(14) 0.0621(7) Uani 1 1 d .
H16 H -0.3783 0.0557 0.5223 0.075 Uiso 1 1 calc R
C12 C 0.8024(6) 0.4930(2) 1.00713(14) 0.0694(9) Uani 1 1 d .
H12 H 0.8671 0.5675 1.0124 0.083 Uiso 1 1 calc R
C25 C -0.3002(9) 0.9647(3) 0.7408(2) 0.0969(12) Uani 1 1 d .
H25 H -0.3755 1.0368 0.7327 0.116 Uiso 1 1 calc R
C23 C -0.0016(8) 0.8130(3) 0.71115(17) 0.0902(10) Uani 1 1 d .
H23 H 0.1283 0.7817 0.6819 0.108 Uiso 1 1 calc R
C27 C -0.2712(7) 0.7980(3) 0.80635(15) 0.0719(9) Uani 1 1 d .
H27 H -0.3277 0.7569 0.8434 0.086 Uiso 1 1 calc R
C26 C -0.3831(7) 0.9041(3) 0.79496(19) 0.0962(11) Uani 1 1 d .
H26 H -0.5148 0.9348 0.8240 0.115 Uiso 1 1 calc R
C24 C -0.1074(9) 0.9193(3) 0.6986(2) 0.1047(12) Uani 1 1 d .
H24 H -0.0484 0.9602 0.6618 0.126 Uiso 1 1 calc R
C20 C -0.6233(6) 0.1397(3) 0.41475(13) 0.0754(9) Uani 1 1 d .
H20A H -0.8138 0.1621 0.4245 0.113 Uiso 1 1 calc R
H20B H -0.6082 0.0579 0.4166 0.113 Uiso 1 1 calc R
H20C H -0.5741 0.1657 0.3713 0.113 Uiso 1 1 calc R

loop_
_atom_site_aniso_label
_atom_site_aniso_U_11
_atom_site_aniso_U_22
_atom_site_aniso_U_33
_atom_site_aniso_U_23
_atom_site_aniso_U_13
_atom_site_aniso_U_12
S1 0.0508(4) 0.0783(5) 0.0485(4) -0.0111(4) 0.0023(3) -0.0110(4)
O4 0.0589(11) 0.0453(10) 0.0494(10) -0.0012(8) -0.0088(8) -0.0104(8)
O3 0.0462(9) 0.0406(8) 0.0429(10) 0.0021(8) -0.0078(7) -0.0016(8)
O5 0.0619(11) 0.0412(10) 0.0551(11) 0.0029(8) -0.0131(9) 0.0043(9)
O2 0.0667(11) 0.0388(10) 0.0536(10) -0.0042(8) -0.0203(9) 0.0044(9)
C8 0.0414(13) 0.0528(15) 0.0377(12) 0.0034(13) 0.0008(10) 0.0071(13)
C2 0.0419(14) 0.0461(14) 0.0466(15) -0.0029(12) -0.0043(11) 0.0008(12)
C1 0.0421(12) 0.0416(14) 0.0473(13) -0.0031(12) -0.0089(10) -0.0012(12)
C14 0.0469(15) 0.0546(16) 0.0389(14) -0.0099(12) 0.0046(12) -0.0010(13)
C3 0.0359(12) 0.0428(15) 0.0403(13) -0.0001(10) -0.0012(10) 0.0012(10)
C4 0.0439(14) 0.0386(13) 0.0467(14) -0.0040(12) -0.0029(11) 0.0006(11)
C19 0.0674(16) 0.0485(14) 0.0493(15) 0.0006(15) 0.0004(13) -0.0022(15)
C7 0.0448(13) 0.0434(15) 0.0454(14) 0.0042(11) 0.0022(12) 0.0059(12)
C9 0.0570(17) 0.0670(18) 0.0594(19) 0.0150(15) -0.0089(15) -0.0074(15)
C13 0.0641(18) 0.0546(18) 0.0603(19) -0.0077(14) -0.0194(15) 0.0150(15)
C15 0.075(2) 0.0582(19) 0.0510(17) 0.0067(14) -0.0090(14) -0.0001(15)
C17 0.0497(16) 0.0578(18) 0.0510(17) -0.0167(13) -0.0015(13) 0.0062(14)
C5 0.0708(18) 0.0419(15) 0.0583(17) 0.0024(13) -0.0089(14) -0.0050(13)
C18 0.0709(19) 0.0638(19) 0.0460(16) 0.0019(13) -0.0068(14) 0.0091(15)
C10 0.075(2) 0.084(2) 0.0530(19) 0.0228(16) -0.0163(16) 0.0030(18)
C11 0.0672(19) 0.089(2) 0.0488(18) -0.0108(17) -0.0179(14) 0.0139(19)
C21 0.128(3) 0.0470(17) 0.081(2) -0.0103(16) -0.047(2) 0.0128(18)
C22 0.076(2) 0.0394(16) 0.0612(18) -0.0082(14) -0.0246(15) 0.0007(14)
C16 0.0728(19) 0.0461(16) 0.0673(19) -0.0058(15) -0.0047(15) -0.0069(14)
C12 0.073(2) 0.0612(19) 0.073(2) -0.0213(16) -0.0228(17) 0.0145(16)
C25 0.111(3) 0.0481(19) 0.131(3) -0.002(2) -0.046(3) 0.014(2)
C23 0.114(3) 0.078(2) 0.078(2) 0.0085(19) 0.009(2) 0.018(2)
C27 0.079(2) 0.071(2) 0.067(2) 0.0057(17) -0.0170(18) -0.0102(18)
C26 0.090(3) 0.091(3) 0.108(3) -0.020(2) -0.012(2) 0.031(2)
C24 0.136(3) 0.073(3) 0.105(3) 0.036(2) -0.003(3) -0.003(3)
C20 0.068(2) 0.084(2) 0.074(2) -0.0219(17) -0.0164(16) 0.0049(17)

loop_
_atom_type_symbol
_atom_type_description
_atom_type_scat_dispersion_real
_atom_type_scat_dispersion_imag
_atom_type_scat_source
C C 0.0033 0.0016 'International Tables Vol C Tables 4.2.6.8 and 6.1.1.4'
H H 0.0000 0.0000 'International Tables Vol C Tables 4.2.6.8 and 6.1.1.4'
O O 0.0106 0.0060 'International Tables Vol C Tables 4.2.6.8 and 6.1.1.4'
S S 0.1246 0.1234 'International Tables Vol C Tables 4.2.6.8 and 6.1.1.4'

loop_
_geom_angle_atom_site_label_1
_geom_angle_atom_site_label_2
_geom_angle_atom_site_label_3
_geom_angle
C14 S1 C1 101.34(10)
C4 O4 C1 104.56(15)
C7 O3 C3 107.22(15)
C7 O5 C5 112.65(17)
C2 O2 C21 111.51(18)
C9 C8 C13 118.1(2)
C9 C8 C7 121.2(2)
C13 C8 C7 120.5(2)
O2 C2 C3 116.07(18)
O2 C2 C1 108.59(18)
C3 C2 C1 101.32(18)
O4 C1 C2 107.23(17)
O4 C1 S1 112.83(15)
C2 C1 S1 108.81(15)
C19 C14 C15 118.7(2)
C19 C14 S1 119.9(2)
C15 C14 S1 121.4(2)
O3 C3 C4 110.50(17)
O3 C3 C2 117.49(18)
C4 C3 C2 101.19(17)
O4 C4 C5 117.61(19)
O4 C4 C3 102.15(17)
C5 C4 C3 108.29(18)
C14 C19 C18 121.1(3)
O5 C7 O3 111.62(17)
O5 C7 C8 109.07(18)
O3 C7 C8 108.96(18)
C8 C9 C10 121.0(3)
C12 C13 C8 120.3(2)
C16 C15 C14 119.6(2)
C16 C17 C18 116.8(2)
C16 C17 C20 122.2(3)
C18 C17 C20 120.9(3)
O5 C5 C4 105.13(19)
C19 C18 C17 121.3(3)
C11 C10 C9 120.5(3)
C12 C11 C10 119.1(3)
O2 C21 C22 109.4(2)
C23 C22 C27 118.2(3)
C23 C22 C21 120.5(3)
C27 C22 C21 121.3(3)
C17 C16 C15 122.5(3)
C11 C12 C13 121.0(3)
C24 C25 C26 119.8(3)
C22 C23 C24 122.3(3)
C22 C27 C26 121.0(3)
C25 C26 C27 119.6(4)
C25 C24 C23 119.1(4)

loop_
_geom_bond_atom_site_label_1
_geom_bond_atom_site_label_2
_geom_bond_distance
S1 C14 1.777(2)
S1 C1 1.811(2)
O4 C4 1.421(3)
O4 C1 1.440(2)
O3 C7 1.423(2)
O3 C3 1.424(2)
O5 C7 1.415(3)
O5 C5 1.437(3)
O2 C2 1.412(3)
O2 C21 1.417(3)
C8 C9 1.372(3)
C8 C13 1.390(3)
C8 C7 1.499(3)
C2 C3 1.509(3)
C2 C1 1.544(3)
C14 C19 1.357(3)
C14 C15 1.384(3)
C3 C4 1.504(3)
C4 C5 1.504(3)
C19 C18 1.381(3)
C9 C10 1.378(4)
C13 C12 1.379(3)
C15 C16 1.380(3)
C17 C16 1.368(3)
C17 C18 1.383(3)
C17 C20 1.496(3)
C10 C11 1.374(4)
C11 C12 1.360(4)
C21 C22 1.512(4)
C22 C23 1.345(4)
C22 C27 1.361(4)
C25 C24 1.359(5)
C25 C26 1.364(5)
C23 C24 1.364(4)
C27 C26 1.368(4)

loop_
_cod_related_entry_id
_cod_related_entry_database
_cod_related_entry_code
1 ChemSpider 17268127
